data_4516742
loop_
_publ_author_name
'Wang, Xiao-Kun'
'Liu, Jiang'
'Zhang, Lei'
'Dong, Long-Zhang'
'Li, Shun-Li'
'Kan, Yu-He'
'Li, Dong-Sheng'
'Lan, Ya-Qian'

_publ_section_title
;
 Monometallic Catalytic Models Hosted in Stable Metal--Organic Frameworks
 for Tunable CO2 Photoreduction
;
_journal_issue 3
_journal_name_full 'ACS Catalysis'
_journal_page_first 1726
_journal_paper_doi 10.1021/acscatal.8b04887
_journal_volume 9
_journal_year 2019
_chemical_formula_moiety '0.17(C468 H360 Cu18 N48 O90)'
_chemical_formula_sum 'C78 H60 Cu3 N8 O15'
_chemical_formula_weight 1539.96
_space_group_crystal_system trigonal
_space_group_IT_number 148
_space_group_name_Hall '-R 3'
_space_group_name_H-M_alt 'R -3 :H'
_atom_sites_solution_hydrogens mixed
_atom_sites_solution_primary dual
_audit_creation_date 2018-06-26
_audit_creation_method
;
Olex2 1.2
(compiled 2018.05.29 svn.r3508 for OlexSys, GUI svn.r5506)
;
_cell_angle_alpha 90
_cell_angle_beta 90
_cell_angle_gamma 120
_cell_formula_units_Z 6
_cell_length_a 15.598(7)
_cell_length_b 15.598(7)
_cell_length_c 59.01(2)
_cell_measurement_reflns_used 9889
_cell_measurement_temperature 296(2)
_cell_measurement_theta_max 26.90
_cell_measurement_theta_min 2.29
_cell_volume 12434(9)
_computing_cell_refinement 'SAINT v8.37A (Bruker, 2015)'
_computing_data_reduction 'SAINT v8.37A (Bruker, 2015)'
_computing_molecular_graphics 'Olex2 (Dolomanov et al., 2009)'
_computing_publication_material 'Olex2 (Dolomanov et al., 2009)'
_computing_structure_refinement 'XL (Sheldrick, 2008)'
_computing_structure_solution 'XT (Sheldrick, 2015)'
_diffrn_ambient_temperature 296.15
_diffrn_measured_fraction_theta_full 0.999
_diffrn_measured_fraction_theta_max 0.997
_diffrn_measurement_device_type 'Bruker APEX-II CCD'
_diffrn_measurement_method '\f and \w scans'
_diffrn_radiation_type MoK\a
_diffrn_radiation_wavelength 0.71073
_diffrn_reflns_av_R_equivalents 0.0301
_diffrn_reflns_av_unetI/netI 0.0204
_diffrn_reflns_Laue_measured_fraction_full 0.999
_diffrn_reflns_Laue_measured_fraction_max 0.997
_diffrn_reflns_limit_h_max 20
_diffrn_reflns_limit_h_min -20
_diffrn_reflns_limit_k_max 20
_diffrn_reflns_limit_k_min -20
_diffrn_reflns_limit_l_max 77
_diffrn_reflns_limit_l_min -77
_diffrn_reflns_number 44916
_diffrn_reflns_point_group_measured_fraction_full 0.999
_diffrn_reflns_point_group_measured_fraction_max 0.997
_diffrn_reflns_theta_full 25.242
_diffrn_reflns_theta_max 27.875
_diffrn_reflns_theta_min 2.044
_diffrn_standards_number 0
_exptl_absorpt_coefficient_mu 0.826
_exptl_absorpt_correction_T_max 0.7458
_exptl_absorpt_correction_T_min 0.6525
_exptl_absorpt_correction_type multi-scan
_exptl_absorpt_process_details
'SADABS-2016/2 (Bruker,2016/2) was used for absorption correction. wR2(int) was 0.0586 before and 0.0448 after correction. The Ratio of minimum to maximum transmission is 0.8749. The \l/2 correction factor is Not present.'
_exptl_crystal_colour 'clear light blue'
_exptl_crystal_colour_lustre clear
_exptl_crystal_colour_modifier light
_exptl_crystal_colour_primary blue
_exptl_crystal_density_diffrn 1.234
_exptl_crystal_description cube
_exptl_crystal_F_000 4746
_exptl_crystal_size_max 0.33
_exptl_crystal_size_mid 0.32
_exptl_crystal_size_min 0.31
_platon_squeeze_details
;
TITL mo_lan1_0m_a.res in R-3
CELL   15.5980   15.5980   59.0100     90.00     90.00    120.00
SPGR R-3
# Solvent Accessible Volume =      2816
# Electrons Found in S.A.V. =       562
# Note: Atoms in Void are Labelled as Cxxx and Qxxx for all Others
C101 0.296 0.468 0.164 !       6.62 eA-3
C102 0.337 0.675 0.102 !       2.05 eA-3
Q103 0.544 0.996 0.505 !       1.60 eA-3
Q104 0.845 0.155 0.418 !       1.59 eA-3
C105 1.001 0.999 0.457 !       1.47 eA-3
C106 0.998 0.986 0.000 !       1.38 eA-3
C107 1.001 1.003 0.652 !       1.37 eA-3
C108 0.095 1.001 0.434 !       1.28 eA-3
C109 0.736 0.501 0.327 !       1.21 eA-3
C110 0.705 0.234 0.328 !       1.07 eA-3
Q111 0.158 0.596 0.243 !       0.87 eA-3
Q112 0.057 0.765 0.856 !       0.82 eA-3
C113 0.998 0.997 0.590 !       0.80 eA-3
C114 0.389 0.741 0.304 !       0.80 eA-3
Q115 0.704 0.766 0.534 !       0.78 eA-3
C116 0.478 0.689 0.087 !       0.66 eA-3
Q117 0.265 0.197 0.891 !       0.65 eA-3
C118 0.649 0.326 0.937 !       0.62 eA-3
Q119 0.280 0.223 0.882 !       0.60 eA-3
C120 0.287 0.654 0.289 !       0.60 eA-3
C121 0.629 0.326 0.956 !       0.59 eA-3
Q122 0.080 0.377 0.070 !       0.53 eA-3
Q123 0.095 0.092 0.288 !       0.53 eA-3
Q124 0.514 0.437 0.254 !       0.52 eA-3
Q125 0.999 0.994 0.297 !       0.50 eA-3
;
_refine_diff_density_max 1.303
_refine_diff_density_min -0.533
_refine_diff_density_rms 0.067
_refine_ls_extinction_method none
_refine_ls_goodness_of_fit_ref 1.051
_refine_ls_hydrogen_treatment constr
_refine_ls_matrix_type full
_refine_ls_number_parameters 314
_refine_ls_number_reflns 6590
_refine_ls_number_restraints 0
_refine_ls_restrained_S_all 1.051
_refine_ls_R_factor_all 0.0589
_refine_ls_R_factor_gt 0.0498
_refine_ls_shift/su_max 0.001
_refine_ls_shift/su_mean 0.000
_refine_ls_structure_factor_coef Fsqd
_refine_ls_weighting_details 'w=1/[\s^2^(Fo^2^)+(0.0708P)^2^+33.1916P] where P=(Fo^2^+2Fc^2^)/3'
_refine_ls_weighting_scheme calc
_refine_ls_wR_factor_gt 0.1354
_refine_ls_wR_factor_ref 0.1413
_reflns_Friedel_coverage 0.000
_reflns_number_gt 5598
_reflns_number_total 6590
_reflns_threshold_expression 'I > 2\s(I)'
_cod_data_source_file cs8b04887_si_004.cif
_cod_data_source_block mo_lan1_0m_sq
_cod_original_cell_volume 12433(12)
_cod_original_sg_symbol_H-M 'R -3'
_cod_database_code 4516742
_shelx_shelxl_version_number 2014/7
_shelx_space_group_comment
;
The symmetry employed for this shelxl refinement is uniquely defined
by the following loop, which should always be used as a source of
symmetry information in preference to the above space-group names.
They are only intended as comments.
;
_olex2_refinement_description
;
1. Fixed Uiso
 At 1.2 times of:
  All C(H) groups
 At 1.5 times of:
  All O(H,H) groups
2.a Rotating group:
 O1W(H1WA,H1WB)
2.b Aromatic/amide H refined with riding coordinates:
 C1(H1), C3(H3), C4(H4), C5(H5), C6(H6), C7(H7), C9(H9), C10(H10), C11(H11),
 C12(H12), C15(H15), C16(H16), C18(H18), C19(H19), C22(H22), C23(H23), C25(H25),
  C26(H26)
;
_platon_squeeze_void_probe_radius 1.20
_olex2_submission_special_instructions 'No special instructions were received'

loop_
_space_group_symop_operation_xyz
'x, y, z'
'-y, x-y, z'
'-x+y, -x, z'
'x+2/3, y+1/3, z+1/3'
'-y+2/3, x-y+1/3, z+1/3'
'-x+y+2/3, -x+1/3, z+1/3'
'x+1/3, y+2/3, z+2/3'
'-y+1/3, x-y+2/3, z+2/3'
'-x+y+1/3, -x+2/3, z+2/3'
'-x, -y, -z'
'y, -x+y, -z'
'x-y, x, -z'
'-x+2/3, -y+1/3, -z+1/3'
'y+2/3, -x+y+1/3, -z+1/3'
'x-y+2/3, x+1/3, -z+1/3'
'-x+1/3, -y+2/3, -z+2/3'
'y+1/3, -x+y+2/3, -z+2/3'
'x-y+1/3, x+2/3, -z+2/3'

loop_
_atom_site_label
_atom_site_type_symbol
_atom_site_fract_x
_atom_site_fract_y
_atom_site_fract_z
_atom_site_U_iso_or_equiv
_atom_site_adp_type
_atom_site_occupancy
_atom_site_site_symmetry_order
_atom_site_calc_flag
_atom_site_refinement_flags_posn
_atom_site_refinement_flags_adp
_atom_site_refinement_flags_occupancy
Cu01 Cu 0.53436(2) 0.49218(2) 0.25170(2) 0.04045(12) Uani 1 1 d . . .
O1 O 0.41397(14) 0.39137(13) 0.26690(3) 0.0487(5) Uani 1 1 d . . .
O1W O 0.64120(17) 0.44192(19) 0.26499(4) 0.0701(7) Uani 1 1 d . . .
H1WA H 0.6128 0.3962 0.2755 0.105 Uiso 1 1 d GR . .
H1WB H 0.6913 0.4904 0.2723 0.105 Uiso 1 1 d GR . .
O2 O 0.46912(14) 0.30057(17) 0.28387(5) 0.0654(6) Uani 1 1 d . . .
O3 O 0.64549(14) 0.59735(14) 0.23605(3) 0.0493(5) Uani 1 1 d . . .
O4 O 0.55656(17) 0.6395(2) 0.21486(5) 0.0824(8) Uani 1 1 d . . .
N1 N 0.48904(17) 0.40057(15) 0.22461(4) 0.0452(5) Uani 1 1 d . . .
N2 N 0.56277(19) 0.58524(17) 0.27810(4) 0.0563(7) Uani 1 1 d . . .
N3 N 0.0000 0.0000 0.28501(7) 0.0406(8) Uani 1 3 d S T P
N4 N 1.0000 1.0000 0.19733(6) 0.0335(7) Uani 1 3 d S T P
C1 C 0.3679(2) 0.1756(2) 0.17383(5) 0.0596(8) Uani 1 1 d . . .
H1 H 0.3945 0.1339 0.1736 0.071 Uiso 1 1 calc R . .
C2 C 0.4086(2) 0.2568(2) 0.19066(5) 0.0559(8) Uani 1 1 d . . .
C3 C 0.4768(3) 0.2602(2) 0.20556(6) 0.0626(9) Uani 1 1 d . . .
H3 H 0.4976 0.2140 0.2045 0.075 Uiso 1 1 calc R . .
C4 C 0.5149(2) 0.3316(2) 0.22213(5) 0.0555(7) Uani 1 1 d . . .
H4 H 0.5611 0.3318 0.2321 0.067 Uiso 1 1 calc R . .
C5 C 0.4232(3) 0.3993(2) 0.21019(6) 0.0605(8) Uani 1 1 d . . .
H5 H 0.4044 0.4470 0.2116 0.073 Uiso 1 1 calc R . .
C6 C 0.3810(3) 0.3287(3) 0.19301(5) 0.0657(9) Uani 1 1 d . . .
H6 H 0.3348 0.3296 0.1832 0.079 Uiso 1 1 calc R . .
C7 C 0.6523(4) 0.7863(3) 0.33389(7) 0.1032(19) Uani 1 1 d . . .
H7 H 0.6523 0.7603 0.3481 0.124 Uiso 1 1 calc R . .
C8 C 0.6198(3) 0.7176(3) 0.31431(6) 0.0856(15) Uani 1 1 d . . .
C9 C 0.6021(3) 0.6222(3) 0.31735(6) 0.0857(14) Uani 1 1 d . . .
H9 H 0.6096 0.6011 0.3316 0.103 Uiso 1 1 calc R . .
C10 C 0.5731(3) 0.5583(2) 0.29898(6) 0.0696(10) Uani 1 1 d . . .
H10 H 0.5602 0.4940 0.3013 0.084 Uiso 1 1 calc R . .
C11 C 0.5801(3) 0.6771(2) 0.27528(6) 0.0792(13) Uani 1 1 d . . .
H11 H 0.5733 0.6969 0.2608 0.095 Uiso 1 1 calc R . .
C12 C 0.6078(4) 0.7444(3) 0.29280(7) 0.1003(19) Uani 1 1 d . . .
H12 H 0.6183 0.8077 0.2901 0.120 Uiso 1 1 calc R . .
C13 C 0.40187(18) 0.31419(18) 0.27650(5) 0.0420(6) Uani 1 1 d . . .
C14 C 0.29533(17) 0.23255(17) 0.27911(4) 0.0371(5) Uani 1 1 d . . .
C15 C 0.27203(18) 0.15048(19) 0.29245(5) 0.0429(6) Uani 1 1 d . . .
H15 H 0.3222 0.1460 0.2999 0.051 Uiso 1 1 calc R . .
C16 C 0.17439(18) 0.07496(18) 0.29475(5) 0.0426(6) Uani 1 1 d . . .
H16 H 0.1593 0.0210 0.3040 0.051 Uiso 1 1 calc R . .
C17 C 0.09913(16) 0.07979(16) 0.28324(4) 0.0348(5) Uani 1 1 d . . .
C18 C 0.12235(18) 0.16203(17) 0.26975(4) 0.0376(5) Uani 1 1 d . . .
H18 H 0.0725 0.1661 0.2620 0.045 Uiso 1 1 calc R . .
C19 C 0.21962(18) 0.23759(17) 0.26791(4) 0.0379(5) Uani 1 1 d . . .
H19 H 0.2345 0.2926 0.2590 0.046 Uiso 1 1 calc R . .
C20 C 0.6366(2) 0.6521(2) 0.22159(5) 0.0475(6) Uani 1 1 d . . .
C21 C 0.73218(17) 0.74115(17) 0.21411(4) 0.0372(5) Uani 1 1 d . . .
C22 C 0.73386(18) 0.80663(19) 0.19795(5) 0.0435(6) Uani 1 1 d . . .
H22 H 0.6751 0.7951 0.1912 0.052 Uiso 1 1 calc R . .
C23 C 0.82271(18) 0.88935(18) 0.19171(5) 0.0404(5) Uani 1 1 d . . .
H23 H 0.8234 0.9315 0.1805 0.048 Uiso 1 1 calc R . .
C24 C 0.91059(16) 0.90922(16) 0.20226(4) 0.0315(4) Uani 1 1 d . . .
C25 C 0.90913(17) 0.84276(17) 0.21818(4) 0.0359(5) Uani 1 1 d . . .
H25 H 0.9678 0.8540 0.2249 0.043 Uiso 1 1 calc R . .
C26 C 0.82051(18) 0.75999(17) 0.22402(4) 0.0373(5) Uani 1 1 d . . .
H26 H 0.8201 0.7162 0.2348 0.045 Uiso 1 1 calc R . .

loop_
_atom_site_aniso_label
_atom_site_aniso_U_11
_atom_site_aniso_U_22
_atom_site_aniso_U_33
_atom_site_aniso_U_23
_atom_site_aniso_U_13
_atom_site_aniso_U_12
Cu01 0.04025(18) 0.02665(16) 0.03268(17) -0.01055(11) 0.00209(11) 0.00041(12)
O1 0.0391(10) 0.0333(9) 0.0552(11) -0.0061(8) 0.0082(8) 0.0041(8)
O1W 0.0515(13) 0.0652(15) 0.0743(16) -0.0002(12) -0.0066(11) 0.0146(11)
O2 0.0296(10) 0.0521(12) 0.1019(19) -0.0046(12) 0.0008(10) 0.0111(9)
O3 0.0462(10) 0.0363(9) 0.0415(10) -0.0021(8) 0.0062(8) 0.0027(8)
O4 0.0360(11) 0.0700(16) 0.114(2) 0.0162(15) -0.0051(13) 0.0063(11)
N1 0.0501(12) 0.0313(10) 0.0341(11) -0.0114(8) -0.0024(9) 0.0053(9)
N2 0.0612(15) 0.0351(11) 0.0398(12) -0.0146(9) 0.0109(11) -0.0007(10)
N3 0.0241(10) 0.0241(10) 0.074(3) 0.000 0.000 0.0120(5)
N4 0.0252(9) 0.0252(9) 0.050(2) 0.000 0.000 0.0126(5)
C1 0.0631(19) 0.0467(16) 0.0461(16) -0.0120(13) 0.0030(13) 0.0103(14)
C2 0.0611(18) 0.0359(13) 0.0374(14) -0.0108(11) 0.0094(13) -0.0007(12)
C3 0.080(2) 0.0456(16) 0.0527(18) -0.0193(13) -0.0036(16) 0.0241(16)
C4 0.0636(19) 0.0451(15) 0.0468(16) -0.0158(12) -0.0069(13) 0.0190(14)
C5 0.070(2) 0.0510(17) 0.0538(18) -0.0160(14) -0.0160(15) 0.0255(15)
C6 0.065(2) 0.067(2) 0.0448(16) -0.0140(15) -0.0191(15) 0.0182(17)
C7 0.124(4) 0.0537(19) 0.059(2) -0.0287(17) 0.032(2) -0.010(2)
C8 0.093(3) 0.0485(18) 0.0513(19) -0.0235(15) 0.0289(18) -0.0126(17)
C9 0.107(3) 0.061(2) 0.0433(17) -0.0203(15) 0.0105(18) 0.007(2)
C10 0.086(2) 0.0461(16) 0.0461(17) -0.0140(13) 0.0086(16) 0.0098(16)
C11 0.118(3) 0.0378(16) 0.0491(18) -0.0132(13) 0.0205(19) 0.0148(18)
C12 0.146(4) 0.0357(16) 0.062(2) -0.0180(15) 0.038(2) 0.002(2)
C13 0.0330(12) 0.0334(12) 0.0480(14) -0.0142(10) 0.0055(10) 0.0078(10)
C14 0.0285(11) 0.0304(11) 0.0449(13) -0.0091(9) 0.0037(9) 0.0091(9)
C15 0.0274(11) 0.0382(13) 0.0596(16) -0.0035(11) -0.0062(10) 0.0137(10)
C16 0.0310(12) 0.0326(12) 0.0613(16) 0.0066(11) -0.0031(11) 0.0137(10)
C17 0.0245(10) 0.0255(10) 0.0519(14) -0.0018(9) 0.0001(9) 0.0105(8)
C18 0.0327(11) 0.0316(11) 0.0488(14) -0.0012(10) -0.0020(10) 0.0162(10)
C19 0.0380(12) 0.0268(11) 0.0450(13) -0.0001(9) 0.0055(10) 0.0132(9)
C20 0.0362(13) 0.0359(13) 0.0531(16) -0.0060(11) 0.0031(11) 0.0050(11)
C21 0.0320(11) 0.0303(11) 0.0419(13) -0.0054(9) 0.0015(9) 0.0100(9)
C22 0.0290(11) 0.0390(13) 0.0562(16) -0.0009(11) -0.0083(10) 0.0124(10)
C23 0.0339(12) 0.0330(12) 0.0520(15) 0.0041(10) -0.0075(10) 0.0149(10)
C24 0.0271(10) 0.0264(10) 0.0400(12) -0.0011(8) 0.0001(8) 0.0126(8)
C25 0.0313(11) 0.0340(11) 0.0401(12) -0.0002(9) -0.0059(9) 0.0144(9)
C26 0.0376(12) 0.0319(11) 0.0360(12) 0.0011(9) -0.0013(9) 0.0125(10)

loop_
_atom_type_symbol
_atom_type_description
_atom_type_scat_dispersion_real
_atom_type_scat_dispersion_imag
_atom_type_scat_source
C C 0.0033 0.0016 'International Tables Vol C Tables 4.2.6.8 and 6.1.1.4'
H H 0.0000 0.0000 'International Tables Vol C Tables 4.2.6.8 and 6.1.1.4'
Cu Cu 0.3201 1.2651 'International Tables Vol C Tables 4.2.6.8 and 6.1.1.4'
N N 0.0061 0.0033 'International Tables Vol C Tables 4.2.6.8 and 6.1.1.4'
O O 0.0106 0.0060 'International Tables Vol C Tables 4.2.6.8 and 6.1.1.4'

loop_
_geom_angle_atom_site_label_1
_geom_angle_atom_site_label_2
_geom_angle_atom_site_label_3
_geom_angle
_geom_angle_site_symmetry_1
_geom_angle_site_symmetry_3
O1 Cu01 O1W 97.86(9) . .
O1 Cu01 N1 86.49(9) . .
O1 Cu01 N2 90.09(9) . .
O3 Cu01 O1 174.51(10) . .
O3 Cu01 O1W 87.54(9) . .
O3 Cu01 N1 94.05(9) . .
O3 Cu01 N2 88.69(9) . .
N1 Cu01 O1W 94.90(10) . .
N1 Cu01 N2 172.09(12) . .
N2 Cu01 O1W 92.63(11) . .
C13 O1 Cu01 126.80(18) . .
Cu01 O1W H1WA 111.1 . .
Cu01 O1W H1WB 110.8 . .
H1WA O1W H1WB 102.9 . .
C20 O3 Cu01 122.94(19) . .
C4 N1 Cu01 121.2(2) . .
C5 N1 Cu01 120.8(2) . .
C5 N1 C4 117.5(2) . .
C10 N2 Cu01 120.2(2) . .
C11 N2 Cu01 122.1(2) . .
C11 N2 C10 117.5(3) . .
C17 N3 C17 119.47(6) 3 .
C17 N3 C17 119.47(6) 2 .
C17 N3 C17 119.47(5) 3 2
C24 N4 C24 116.00(12) . 3_675
C24 N4 C24 116.01(12) . 2_765
C24 N4 C24 116.00(12) 3_675 2_765
C1 C1 H1 117.3 13 .
C1 C1 C2 125.4(5) 13 .
C2 C1 H1 117.3 . .
C3 C2 C1 117.3(3) . .
C3 C2 C6 117.0(3) . .
C6 C2 C1 125.6(3) . .
C2 C3 H3 119.8 . .
C2 C3 C4 120.3(3) . .
C4 C3 H3 119.8 . .
N1 C4 C3 123.3(3) . .
N1 C4 H4 118.3 . .
C3 C4 H4 118.3 . .
N1 C5 H5 118.9 . .
N1 C5 C6 122.3(3) . .
C6 C5 H5 118.9 . .
C2 C6 C5 119.5(3) . .
C2 C6 H6 120.2 . .
C5 C6 H6 120.2 . .
C7 C7 H7 117.5 16_665 .
C7 C7 C8 125.0(6) 16_665 .
C8 C7 H7 117.5 . .
C9 C8 C7 119.3(4) . .
C12 C8 C7 123.2(4) . .
C12 C8 C9 117.5(3) . .
C8 C9 H9 120.3 . .
C8 C9 C10 119.3(4) . .
C10 C9 H9 120.3 . .
N2 C10 C9 122.9(4) . .
N2 C10 H10 118.6 . .
C9 C10 H10 118.6 . .
N2 C11 H11 118.5 . .
N2 C11 C12 123.0(4) . .
C12 C11 H11 118.5 . .
C8 C12 C11 119.8(4) . .
C8 C12 H12 120.1 . .
C11 C12 H12 120.1 . .
O1 C13 C14 115.3(2) . .
O2 C13 O1 125.7(2) . .
O2 C13 C14 118.9(3) . .
C15 C14 C13 120.3(2) . .
C15 C14 C19 119.0(2) . .
C19 C14 C13 120.7(2) . .
C14 C15 H15 119.7 . .
C14 C15 C16 120.5(2) . .
C16 C15 H15 119.7 . .
C15 C16 H16 119.9 . .
C15 C16 C17 120.2(2) . .
C17 C16 H16 119.9 . .
C16 C17 N3 119.6(2) . .
C16 C17 C18 119.4(2) . .
C18 C17 N3 121.0(2) . .
C17 C18 H18 120.1 . .
C19 C18 C17 119.9(2) . .
C19 C18 H18 120.1 . .
C14 C19 H19 119.5 . .
C18 C19 C14 121.0(2) . .
C18 C19 H19 119.5 . .
O3 C20 C21 115.3(2) . .
O4 C20 O3 123.8(3) . .
O4 C20 C21 120.6(3) . .
C22 C21 C20 121.7(2) . .
C26 C21 C20 119.4(2) . .
C26 C21 C22 118.9(2) . .
C21 C22 H22 119.7 . .
C21 C22 C23 120.6(2) . .
C23 C22 H22 119.7 . .
C22 C23 H23 119.9 . .
C22 C23 C24 120.1(2) . .
C24 C23 H23 119.9 . .
C23 C24 N4 119.5(2) . .
C25 C24 N4 121.2(2) . .
C25 C24 C23 119.3(2) . .
C24 C25 H25 120.0 . .
C26 C25 C24 120.0(2) . .
C26 C25 H25 120.0 . .
C21 C26 H26 119.5 . .
C25 C26 C21 121.1(2) . .
C25 C26 H26 119.5 . .

loop_
_geom_bond_atom_site_label_1
_geom_bond_atom_site_label_2
_geom_bond_distance
_geom_bond_site_symmetry_2
Cu01 O1 1.9624(19) .
Cu01 O1W 2.305(3) .
Cu01 O3 1.9249(19) .
Cu01 N1 2.022(2) .
Cu01 N2 2.022(2) .
O1 C13 1.256(4) .
O1W H1WA 0.8803 .
O1W H1WB 0.8803 .
O2 C13 1.248(4) .
O3 C20 1.263(4) .
O4 C20 1.229(4) .
N1 C4 1.333(4) .
N1 C5 1.326(4) .
N2 C10 1.337(5) .
N2 C11 1.329(5) .
N3 C17 1.423(2) 2
N3 C17 1.423(2) 3
N3 C17 1.423(2) .
N4 C24 1.435(2) .
N4 C24 1.435(2) 3_675
N4 C24 1.435(2) 2_765
C1 C1 1.286(7) 13
C1 H1 0.9300 .
C1 C2 1.481(4) .
C2 C3 1.360(5) .
C2 C6 1.394(5) .
C3 H3 0.9300 .
C3 C4 1.373(4) .
C4 H4 0.9300 .
C5 H5 0.9300 .
C5 C6 1.396(4) .
C6 H6 0.9300 .
C7 C7 1.303(9) 16_665
C7 H7 0.9300 .
C7 C8 1.482(4) .
C8 C9 1.383(6) .
C8 C12 1.378(6) .
C9 H9 0.9300 .
C9 C10 1.386(4) .
C10 H10 0.9300 .
C11 H11 0.9300 .
C11 C12 1.380(4) .
C12 H12 0.9300 .
C13 C14 1.514(3) .
C14 C15 1.387(4) .
C14 C19 1.389(4) .
C15 H15 0.9300 .
C15 C16 1.390(3) .
C16 H16 0.9300 .
C16 C17 1.391(3) .
C17 C18 1.395(3) .
C18 H18 0.9300 .
C18 C19 1.384(3) .
C19 H19 0.9300 .
C20 C21 1.509(3) .
C21 C22 1.388(4) .
C21 C26 1.386(4) .
C22 H22 0.9300 .
C22 C23 1.390(4) .
C23 H23 0.9300 .
C23 C24 1.392(3) .
C24 C25 1.391(3) .
C25 H25 0.9300 .
C25 C26 1.383(3) .
C26 H26 0.9300 .

loop_
_platon_squeeze_void_nr
_platon_squeeze_void_average_x
_platon_squeeze_void_average_y
_platon_squeeze_void_average_z
_platon_squeeze_void_volume
_platon_squeeze_void_count_electrons
_platon_squeeze_void_content
1 0.000 0.000 0.000 138 35 ' '
2 0.000 0.000 0.150 7 0 ' '
3 0.000 0.000 0.500 789 153 ' '
4 0.000 0.000 0.850 7 0 ' '
5 -0.333 0.333 0.833 782 153 ' '
6 0.333 0.667 0.167 782 153 ' '
7 0.333 0.667 0.667 140 35 ' '
8 0.333 0.667 0.517 7 0 ' '
9 0.333 0.667 0.817 7 0 ' '
10 0.667 0.333 0.333 139 35 ' '
11 0.667 0.333 0.183 7 0 ' '
12 0.667 0.333 0.483 7 0 ' '
